data_1560564
loop_
_publ_author_name
'Ye\,silel, Okan Zafer'
'Karamahmut, Bing\"ul'
'Semerci, Fatih'
'Darcan, Cihan'
'Y\?ilmaz, Filiz'

_publ_section_title
;
 A series of silver(I) coordination polymers with saccarinate and flexible
 aliphatic diamines
;
_journal_name_full 'Journal of Solid State Chemistry'
_journal_page_first 174
_journal_page_last 188
_journal_paper_doi 10.1016/j.jssc.2017.01.022
_journal_volume 249
_journal_year 2017
_chemical_formula_moiety 'C21 H28 Ag2 N4 O7 S2'
_chemical_formula_sum 'C21 H28 Ag2 N4 O7 S2'
_chemical_formula_weight 728.33
_space_group_IT_number 61
_space_group_name_Hall '-P 2ac 2ab'
_space_group_name_H-M_alt 'P b c a'
_symmetry_cell_setting orthorhombic
_symmetry_space_group_name_Hall '-P 2ac 2ab'
_symmetry_space_group_name_H-M 'P b c a'
_atom_sites_solution_hydrogens geom
_atom_sites_solution_primary direct
_atom_sites_solution_secondary difmap
_cell_angle_alpha 90.00
_cell_angle_beta 90.00
_cell_angle_gamma 90.00
_cell_formula_units_Z 8
_cell_length_a 21.1821(3)
_cell_length_b 11.49830(10)
_cell_length_c 21.5878(3)
_cell_measurement_reflns_used 9915
_cell_measurement_temperature 100(2)
_cell_measurement_theta_max 25.85
_cell_measurement_theta_min 2.23
_cell_volume 5257.88(11)
_computing_cell_refinement 'Bruker SAINT'
_computing_data_collection 'Bruker APEX2'
_computing_data_reduction 'Bruker SAINT'
_computing_molecular_graphics 'Bruker SHELXTL'
_computing_publication_material 'Bruker SHELXTL'
_computing_structure_refinement 'SHELXL-97 (Sheldrick, 2008)'
_computing_structure_solution 'SHELXS-97 (Sheldrick, 2008)'
_diffrn_ambient_temperature 100(2)
_diffrn_measured_fraction_theta_full 0.998
_diffrn_measured_fraction_theta_max 0.998
_diffrn_measurement_device_type 'CCD area detector'
_diffrn_measurement_method 'phi and omega scans'
_diffrn_radiation_monochromator graphite
_diffrn_radiation_source 'fine-focus sealed tube'
_diffrn_radiation_type MoK\a
_diffrn_radiation_wavelength 0.71073
_diffrn_reflns_av_R_equivalents 0.0758
_diffrn_reflns_av_sigmaI/netI 0.0303
_diffrn_reflns_limit_h_max 20
_diffrn_reflns_limit_h_min -28
_diffrn_reflns_limit_k_max 15
_diffrn_reflns_limit_k_min -15
_diffrn_reflns_limit_l_max 28
_diffrn_reflns_limit_l_min -28
_diffrn_reflns_number 93758
_diffrn_reflns_theta_full 28.43
_diffrn_reflns_theta_max 28.43
_diffrn_reflns_theta_min 1.89
_exptl_absorpt_coefficient_mu 1.696
_exptl_absorpt_correction_type integration
_exptl_crystal_colour brown
_exptl_crystal_density_diffrn 1.840
_exptl_crystal_density_method 'not measured'
_exptl_crystal_description block
_exptl_crystal_F_000 2912
_exptl_crystal_size_max 0.367
_exptl_crystal_size_mid 0.226
_exptl_crystal_size_min 0.165
_refine_diff_density_max 2.303
_refine_diff_density_min -3.143
_refine_diff_density_rms 0.182
_refine_ls_extinction_method none
_refine_ls_goodness_of_fit_ref 1.037
_refine_ls_hydrogen_treatment mixed
_refine_ls_matrix_type full
_refine_ls_number_parameters 233
_refine_ls_number_reflns 6609
_refine_ls_number_restraints 100
_refine_ls_restrained_S_all 1.044
_refine_ls_R_factor_all 0.0862
_refine_ls_R_factor_gt 0.0641
_refine_ls_shift/su_max 0.012
_refine_ls_shift/su_mean 0.000
_refine_ls_structure_factor_coef Fsqd
_refine_ls_weighting_details 'calc w=1/[\s^2^(Fo^2^)+(0.0627P)^2^+60.1326P] where P=(Fo^2^+2Fc^2^)/3'
_refine_ls_weighting_scheme calc
_refine_ls_wR_factor_gt 0.1517
_refine_ls_wR_factor_ref 0.1661
_reflns_number_gt 5100
_reflns_number_total 6609
_reflns_threshold_expression >2sigma(I)
_cod_data_source_file JSSC-2017-249-174.cif
_cod_data_source_block 4
_cod_depositor_comments
;
The following automatic conversions were performed:

data item '_symmetry_cell_setting' value 'Orthorhombic' was changed
to 'orthorhombic' in accordance with the built-in table derived from
the CIF Core dictionary named 'cif_core.dic' version 2.4.5 last
updated on 2014-11-21.

Automatic conversion script
Id: cif_fix_values 8369 2020-08-20 11:38:08Z andrius 
;
_cod_database_code 1560564

loop_
_symmetry_equiv_pos_as_xyz
'x, y, z'
'x+1/2, -y+1/2, -z'
'-x, y+1/2, -z+1/2'
'-x+1/2, -y, z+1/2'
'-x, -y, -z'
'-x-1/2, y-1/2, z'
'x, -y-1/2, z-1/2'
'x-1/2, y, -z-1/2'

loop_
_atom_site_label
_atom_site_type_symbol
_atom_site_fract_x
_atom_site_fract_y
_atom_site_fract_z
_atom_site_U_iso_or_equiv
_atom_site_adp_type
_atom_site_occupancy
_atom_site_symmetry_multiplicity
_atom_site_calc_flag
_atom_site_refinement_flags
_atom_site_disorder_assembly
_atom_site_disorder_group
O10 O 0.1220(2) 0.3613(4) 0.2886(2) 0.0326(10) Uani 1 1 d D . .
H10A H 0.111(4) 0.421(5) 0.318(3) 0.050 Uiso 1 1 d D . .
H10B H 0.093(4) 0.313(6) 0.288(4) 0.050 Uiso 1 1 d D . .
Ag1 Ag 0.09019(2) 0.48886(3) 0.19220(2) 0.02120(12) Uani 1 1 d . . .
Ag2 Ag 0.22110(3) 0.52741(6) 0.14836(3) 0.04759(19) Uani 1 1 d . . .
S3 S 0.11760(7) 0.21811(12) 0.14949(8) 0.0264(3) Uani 1 1 d . . .
S1 S 0.06560(7) 0.77081(12) 0.21135(7) 0.0225(3) Uani 1 1 d . . .
N1 N 0.0762(2) 0.6450(4) 0.2437(2) 0.0211(10) Uani 1 1 d . . .
C5 C 0.0512(3) 1.0088(5) 0.3491(3) 0.0266(5) Uani 1 1 d U . .
H5 H 0.0469 1.0898 0.3567 0.032 Uiso 1 1 calc R . .
C7 C 0.0595(3) 0.8505(5) 0.2801(3) 0.0266(5) Uani 1 1 d U . .
C2 C 0.0656(3) 0.7741(5) 0.3292(3) 0.0266(5) Uani 1 1 d U . .
C6 C 0.0510(3) 0.9682(5) 0.2888(3) 0.0266(5) Uani 1 1 d U . .
H6 H 0.0452 1.0194 0.2548 0.032 Uiso 1 1 calc R . .
C3 C 0.0650(3) 0.8137(5) 0.3888(3) 0.0266(5) Uani 1 1 d U . .
H3 H 0.0693 0.7613 0.4226 0.032 Uiso 1 1 calc R . .
C1 C 0.0741(3) 0.6516(5) 0.3068(3) 0.0221(11) Uani 1 1 d . . .
C4 C 0.0577(3) 0.9324(5) 0.3992(3) 0.0266(5) Uani 1 1 d U . .
H4 H 0.0571 0.9616 0.4403 0.032 Uiso 1 1 calc R . .
O1 O 0.0802(2) 0.5682(4) 0.3417(2) 0.0308(10) Uani 1 1 d . . .
O3 O 0.1214(2) 0.8056(4) 0.1771(2) 0.0324(10) Uani 1 1 d . . .
O2 O 0.0082(2) 0.7734(4) 0.1756(2) 0.0322(10) Uani 1 1 d . . .
N2 N 0.1049(2) 0.3512(4) 0.1276(2) 0.0226(10) Uani 1 1 d . . .
C9 C 0.0834(4) 0.2403(7) 0.0371(4) 0.0469(8) Uani 1 1 d U . .
C8 C 0.0892(3) 0.3581(6) 0.0658(3) 0.0299(14) Uani 1 1 d . . .
C10 C 0.0642(4) 0.2165(7) -0.0236(4) 0.0469(8) Uani 1 1 d U . .
H10 H 0.0529 0.2773 -0.0512 0.056 Uiso 1 1 calc R . .
O5 O 0.0739(2) 0.1834(4) 0.1972(2) 0.0305(10) Uani 1 1 d . . .
O4 O 0.1836(2) 0.2015(4) 0.1643(3) 0.0416(13) Uani 1 1 d . . .
C11 C 0.0983(4) 0.1526(7) 0.0777(4) 0.0469(8) Uani 1 1 d U . .
N4 N 0.2551(3) 0.4170(7) 0.2215(4) 0.063(2) Uani 1 1 d . . .
H4A H 0.2214 0.3775 0.2382 0.076 Uiso 1 1 calc R . .
H4B H 0.2821 0.3628 0.2047 0.076 Uiso 1 1 calc R . .
N3 N 0.1739(5) 0.6377(8) 0.0811(3) 0.072(3) Uani 1 1 d . . .
H3A H 0.1477 0.5891 0.0591 0.087 Uiso 1 1 calc R . .
H3B H 0.1480 0.6856 0.1038 0.087 Uiso 1 1 calc R . .
C13 C 0.2342(4) 0.6425(11) -0.0127(5) 0.0666(11) Uani 1 1 d U . .
H13A H 0.2015 0.5999 -0.0364 0.080 Uiso 1 1 calc RU . .
H13B H 0.2621 0.5847 0.0074 0.080 Uiso 1 1 calc RU . .
C12 C 0.2044(4) 0.7144(10) 0.0340(5) 0.0666(11) Uani 1 1 d U . .
H12A H 0.1723 0.7652 0.0146 0.080 Uiso 1 1 calc RU . .
H12B H 0.2364 0.7644 0.0542 0.080 Uiso 1 1 calc RU . .
C15 C 0.2459(4) 0.5602(11) 0.3047(5) 0.0666(11) Uani 1 1 d U . .
H15A H 0.2108 0.5156 0.3235 0.080 Uiso 1 1 calc RU . .
H15B H 0.2274 0.6153 0.2745 0.080 Uiso 1 1 calc RU . .
C14 C 0.2879(4) 0.4783(10) 0.2710(5) 0.0666(11) Uani 1 1 d U . .
H14A H 0.3238 0.5220 0.2533 0.080 Uiso 1 1 calc RU . .
H14B H 0.3051 0.4208 0.3007 0.080 Uiso 1 1 calc RU . .
C18 C 0.0983(4) 0.0379(7) 0.0610(4) 0.0469(8) Uani 1 1 d U . .
H18 H 0.1097 -0.0222 0.0890 0.056 Uiso 1 1 calc R . .
C17 C 0.0800(4) 0.0144(7) -0.0017(4) 0.0469(8) Uani 1 1 d U . .
H17 H 0.0801 -0.0638 -0.0159 0.056 Uiso 1 1 calc R . .
C16 C 0.0623(4) 0.1010(7) -0.0420(4) 0.0469(8) Uani 1 1 d . . .
H16 H 0.0487 0.0816 -0.0827 0.056 Uiso 1 1 calc R . .
O6 O 0.0807(3) 0.4492(5) 0.0384(2) 0.0398(12) Uani 1 1 d . . .
C20 C 0.2792(4) 0.6292(11) 0.3554(5) 0.0666(11) Uani 1 1 d U . .
H20A H 0.3025 0.5739 0.3821 0.080 Uiso 1 1 calc RU . .
H20B H 0.3108 0.6808 0.3356 0.080 Uiso 1 1 calc RU . .
C21 C 0.2368(4) 0.7026(11) 0.3960(5) 0.0666(11) Uani 1 1 d U . .
H21A H 0.2081 0.6507 0.4194 0.080 Uiso 1 1 calc RU . .
H21B H 0.2106 0.7532 0.3694 0.080 Uiso 1 1 calc RU . .
C19 C 0.2736(4) 0.7206(11) -0.0575(5) 0.0666(11) Uani 1 1 d U . .
H19A H 0.3005 0.7722 -0.0320 0.080 Uiso 1 1 calc RU . .
H19B H 0.3021 0.6694 -0.0815 0.080 Uiso 1 1 calc RU . .

loop_
_atom_site_aniso_label
_atom_site_aniso_U_11
_atom_site_aniso_U_22
_atom_site_aniso_U_33
_atom_site_aniso_U_23
_atom_site_aniso_U_13
_atom_site_aniso_U_12
O10 0.037(3) 0.027(2) 0.033(3) 0.0017(19) -0.003(2) 0.000(2)
Ag1 0.0212(2) 0.0174(2) 0.0250(2) -0.00085(16) 0.00028(17) -0.00017(16)
Ag2 0.0297(3) 0.0504(4) 0.0626(4) -0.0194(3) 0.0142(3) -0.0148(3)
S3 0.0193(7) 0.0185(6) 0.0413(9) -0.0036(6) 0.0016(6) 0.0024(5)
S1 0.0262(7) 0.0188(6) 0.0224(7) 0.0012(5) 0.0004(6) -0.0035(5)
N1 0.022(2) 0.018(2) 0.024(2) 0.0001(18) 0.0010(19) -0.0007(18)
C5 0.030 0.0241(12) 0.0257(12) -0.0018(10) -0.0001(10) 0.0028(10)
C7 0.030 0.0241(12) 0.0257(12) -0.0018(10) -0.0001(10) 0.0028(10)
C2 0.030 0.0241(12) 0.0257(12) -0.0018(10) -0.0001(10) 0.0028(10)
C6 0.030 0.0241(12) 0.0257(12) -0.0018(10) -0.0001(10) 0.0028(10)
C3 0.030 0.0241(12) 0.0257(12) -0.0018(10) -0.0001(10) 0.0028(10)
C1 0.018(3) 0.024(3) 0.024(3) 0.000(2) 0.002(2) 0.000(2)
C4 0.030 0.0241(12) 0.0257(12) -0.0018(10) -0.0001(10) 0.0028(10)
O1 0.038(3) 0.025(2) 0.029(2) 0.0059(18) 0.007(2) 0.0084(19)
O3 0.040(3) 0.028(2) 0.029(2) 0.0027(18) 0.012(2) -0.005(2)
O2 0.039(3) 0.028(2) 0.030(2) 0.0029(18) -0.013(2) -0.001(2)
N2 0.021(2) 0.019(2) 0.027(3) -0.0033(19) 0.004(2) -0.0010(19)
C9 0.0476(19) 0.0435(18) 0.050(2) -0.0210(14) 0.0162(16) -0.0143(15)
C8 0.031(3) 0.034(3) 0.026(3) -0.004(3) 0.011(3) -0.010(3)
C10 0.0476(19) 0.0435(18) 0.050(2) -0.0210(14) 0.0162(16) -0.0143(15)
O5 0.032(2) 0.023(2) 0.036(3) 0.0072(19) -0.001(2) 0.0007(18)
O4 0.021(2) 0.029(2) 0.075(4) -0.007(2) -0.004(2) 0.0082(19)
C11 0.0476(19) 0.0435(18) 0.050(2) -0.0210(14) 0.0162(16) -0.0143(15)
N4 0.020(3) 0.049(4) 0.120(7) -0.011(5) -0.008(4) -0.001(3)
N3 0.117(8) 0.064(5) 0.036(4) -0.010(4) 0.013(4) -0.042(5)
C13 0.030 0.094(3) 0.076(3) 0.007(2) 0.0044(16) -0.0006(18)
C12 0.030 0.094(3) 0.076(3) 0.007(2) 0.0044(16) -0.0006(18)
C15 0.030 0.094(3) 0.076(3) 0.007(2) 0.0044(16) -0.0006(18)
C14 0.030 0.094(3) 0.076(3) 0.007(2) 0.0044(16) -0.0006(18)
C18 0.0476(19) 0.0435(18) 0.050(2) -0.0210(14) 0.0162(16) -0.0143(15)
C17 0.0476(19) 0.0435(18) 0.050(2) -0.0210(14) 0.0162(16) -0.0143(15)
C16 0.0476(19) 0.0435(18) 0.050(2) -0.0210(14) 0.0162(16) -0.0143(15)
O6 0.057(3) 0.038(3) 0.024(2) 0.006(2) -0.001(2) -0.014(2)
C20 0.030 0.094(3) 0.076(3) 0.007(2) 0.0044(16) -0.0006(18)
C21 0.030 0.094(3) 0.076(3) 0.007(2) 0.0044(16) -0.0006(18)
C19 0.030 0.094(3) 0.076(3) 0.007(2) 0.0044(16) -0.0006(18)

loop_
_atom_type_symbol
_atom_type_description
_atom_type_scat_dispersion_real
_atom_type_scat_dispersion_imag
_atom_type_scat_source
C C 0.0033 0.0016 'International Tables Vol C Tables 4.2.6.8 and 6.1.1.4'
H H 0.0000 0.0000 'International Tables Vol C Tables 4.2.6.8 and 6.1.1.4'
N N 0.0061 0.0033 'International Tables Vol C Tables 4.2.6.8 and 6.1.1.4'
O O 0.0106 0.0060 'International Tables Vol C Tables 4.2.6.8 and 6.1.1.4'
S S 0.1246 0.1234 'International Tables Vol C Tables 4.2.6.8 and 6.1.1.4'
Ag Ag -0.8971 1.1015 'International Tables Vol C Tables 4.2.6.8 and 6.1.1.4'

loop_
_geom_angle_atom_site_label_1
_geom_angle_atom_site_label_2
_geom_angle_atom_site_label_3
_geom_angle
_geom_angle_site_symmetry_1
_geom_angle_site_symmetry_3
N1 Ag1 N2 170.46(19) . .
N1 Ag1 Ag2 99.84(13) . .
N2 Ag1 Ag2 76.41(13) . .
N4 Ag2 N3 171.9(3) . .
N4 Ag2 Ag1 89.5(2) . .
N3 Ag2 Ag1 82.6(2) . .
O5 S3 O4 115.1(3) . .
O5 S3 N2 111.3(3) . .
O4 S3 N2 110.4(3) . .
O5 S3 C11 111.1(3) . .
O4 S3 C11 111.1(4) . .
N2 S3 C11 96.2(4) . .
O2 S1 O3 114.1(3) . .
O2 S1 N1 111.5(3) . .
O3 S1 N1 110.7(3) . .
O2 S1 C7 112.4(3) . .
O3 S1 C7 110.4(3) . .
N1 S1 C7 96.4(3) . .
C1 N1 S1 112.1(4) . .
C1 N1 Ag1 124.9(4) . .
S1 N1 Ag1 123.0(3) . .
C6 C5 C4 121.0(6) . .
C6 C7 C2 122.0(6) . .
C6 C7 S1 129.8(5) . .
C2 C7 S1 108.1(4) . .
C3 C2 C7 120.7(6) . .
C3 C2 C1 128.2(6) . .
C7 C2 C1 111.1(5) . .
C7 C6 C5 117.4(6) . .
C2 C3 C4 118.6(6) . .
O1 C1 N1 124.5(6) . .
O1 C1 C2 123.3(5) . .
N1 C1 C2 112.2(5) . .
C3 C4 C5 120.2(6) . .
C8 N2 S3 112.1(4) . .
C8 N2 Ag1 123.8(4) . .
S3 N2 Ag1 122.2(3) . .
C11 C9 C10 121.4(7) . .
C11 C9 C8 112.4(7) . .
C10 C9 C8 126.2(8) . .
O6 C8 N2 123.8(6) . .
O6 C8 C9 124.5(7) . .
N2 C8 C9 111.7(6) . .
C16 C10 C9 117.7(9) . .
C18 C11 C9 122.6(8) . .
C18 C11 S3 129.9(8) . .
C9 C11 S3 107.4(6) . .
C14 N4 Ag2 114.4(6) . .
C12 N3 Ag2 127.0(7) . .
C12 C13 C19 109.6(10) . .
C13 C12 N3 109.0(10) . .
C14 C15 C20 113.8(8) . .
N4 C14 C15 112.3(8) . .
C11 C18 C17 115.6(9) . .
C16 C17 C18 122.4(7) . .
C17 C16 C10 120.2(8) . .
C21 C20 C15 115.6(8) . .
C20 C21 C19 113.3(8) . 7_576
C21 C19 C13 117.5(8) 7_575 .

loop_
_geom_bond_atom_site_label_1
_geom_bond_atom_site_label_2
_geom_bond_distance
_geom_bond_site_symmetry_2
Ag1 N1 2.133(5) .
Ag1 N2 2.133(5) .
Ag1 Ag2 2.9632(7) .
Ag2 N4 2.150(9) .
Ag2 N3 2.172(10) .
S3 O5 1.441(5) .
S3 O4 1.446(5) .
S3 N2 1.624(5) .
S3 C11 1.770(8) .
S1 O2 1.441(5) .
S1 O3 1.451(5) .
S1 N1 1.622(5) .
S1 C7 1.748(6) .
N1 C1 1.365(8) .
C5 C6 1.383(9) .
C5 C4 1.399(9) .
C7 C6 1.378(8) .
C7 C2 1.384(9) .
C2 C3 1.365(9) .
C2 C1 1.501(8) .
C3 C4 1.391(8) .
C1 O1 1.226(7) .
N2 C8 1.376(8) .
C9 C11 1.373(13) .
C9 C10 1.399(12) .
C9 C8 1.494(10) .
C8 O6 1.217(8) .
C10 C16 1.387(10) .
C11 C18 1.368(11) .
N4 C14 1.457(13) .
N3 C12 1.492(12) .
C13 C12 1.448(15) .
C13 C19 1.562(14) .
C15 C14 1.485(15) .
C15 C20 1.525(15) .
C18 C17 1.433(12) .
C17 C16 1.374(13) .
C20 C21 1.513(14) .
C21 C19 1.546(15) 7_576
C19 C21 1.546(15) 7_575

loop_
_geom_hbond_atom_site_label_D
_geom_hbond_atom_site_label_H
_geom_hbond_atom_site_label_A
_geom_hbond_distance_DH
_geom_hbond_distance_HA
_geom_hbond_distance_DA
_geom_hbond_angle_DHA
_geom_hbond_site_symmetry_A
N3 H3A O6 0.92 2.19 3.074(10) 160.4 .
N3 H3B O3 0.92 2.17 3.043(10) 157.3 .
N4 H4A O10 0.92 2.38 3.234(9) 154.9 .
O10 H10A O1 0.966(18) 1.88(4) 2.784(7) 154(8) .
N4 H4B O3 0.92 2.23 3.066(9) 151.1 6_655
O10 H10B O2 0.83(7) 2.32(9) 3.037(7) 144(7) 3_545
C5 H5 O2 0.95 2.51 3.336(8) 145.2 3
C16 H16 O1 0.95 2.47 3.198(9) 133.9 7_565
C6 H6 O5 0.95 2.34 3.205(8) 151.4 1_565
